data_2208276
loop_
_publ_author_name
'Dong, Gui-Ying'
'Cui, Guang-Hua'
'Lin, Jin'

_publ_section_title
<i>catena</i>-Poly[[aqua(4,4'-dimethyl-2,2'-bipyridine)copper(II)]-\m-fumarato-\k^2^<i>O</i>,<i>O</i>':\k^2^<i>O</i>'',<i>O</i>'''-[aqua(4,4'-dimethyl-2,2'-bipyridine)copper(II)]-\m-fumarato-\k<i>O</i>:\k<i>O</i>']
_journal_coeditor_code CF2009
_journal_issue 3
_journal_name_full 'Acta Crystallographica Section E'
_journal_page_first m628
_journal_page_last m630
_journal_paper_doi 10.1107/S1600536806006477
_journal_volume 62
_journal_year 2006
_chemical_formula_iupac '[Cu (C4 H2 O4) (C12 H12 N2) (H2 O)]'
_chemical_formula_moiety 'C16 H16 Cu N2 O5'
_chemical_formula_sum 'C16 H16 Cu N2 O5'
_chemical_formula_weight 379.85
_chemical_name_systematic
;
catena-Poly[[aqua(4,4'-dimethyl-2,2'-bipyridine)copper(II)]-\m-fumarato]
;
_space_group_IT_number 2
_symmetry_cell_setting triclinic
_symmetry_space_group_name_Hall '-P 1'
_symmetry_space_group_name_H-M 'P -1'
_atom_sites_solution_hydrogens geom
_atom_sites_solution_primary direct
_atom_sites_solution_secondary difmap
_audit_creation_method SHELXL-97
_cell_angle_alpha 93.602(7)
_cell_angle_beta 104.926(7)
_cell_angle_gamma 104.640(7)
_cell_formula_units_Z 2
_cell_length_a 7.337(3)
_cell_length_b 10.767(5)
_cell_length_c 10.967(5)
_cell_measurement_reflns_used 1020
_cell_measurement_temperature 298(2)
_cell_measurement_theta_max 23.8
_cell_measurement_theta_min 2.6
_cell_volume 802.3(6)
_computing_cell_refinement 'SAINT (Bruker, 1998)'
_computing_data_collection 'SMART (Bruker, 1998)'
_computing_data_reduction SAINT
_computing_molecular_graphics 'SHELXTL (Bruker, 1998)'
_computing_publication_material SHELXTL
_computing_structure_refinement 'SHELXL97 (Sheldrick, 1997)'
_computing_structure_solution 'SHELXS97 (Sheldrick, 1997)'
_diffrn_ambient_temperature 293(2)
_diffrn_measured_fraction_theta_full 0.500
_diffrn_measured_fraction_theta_max 0.976
_diffrn_measurement_device_type 'Bruker SMART CCD area-detector'
_diffrn_measurement_method '\f and \w'
_diffrn_radiation_monochromator graphite
_diffrn_radiation_source 'fine-focus sealed tube'
_diffrn_radiation_type MoK\a
_diffrn_radiation_wavelength 0.71073
_diffrn_reflns_av_R_equivalents 0.0165
_diffrn_reflns_av_sigmaI/netI 0.0354
_diffrn_reflns_limit_h_max 8
_diffrn_reflns_limit_h_min -8
_diffrn_reflns_limit_k_max 13
_diffrn_reflns_limit_k_min -12
_diffrn_reflns_limit_l_max 13
_diffrn_reflns_limit_l_min -13
_diffrn_reflns_number 4286
_diffrn_reflns_theta_full 2.50
_diffrn_reflns_theta_max 25.50
_diffrn_reflns_theta_min 1.94
_diffrn_standards_number 0
_exptl_absorpt_coefficient_mu 1.390
_exptl_absorpt_correction_type none
_exptl_crystal_colour blue
_exptl_crystal_density_diffrn 1.572
_exptl_crystal_density_method 'not measured'
_exptl_crystal_description prism
_exptl_crystal_F_000 390
_exptl_crystal_size_max 0.26
_exptl_crystal_size_mid 0.22
_exptl_crystal_size_min 0.19
_refine_diff_density_max 0.339
_refine_diff_density_min -0.349
_refine_ls_extinction_method none
_refine_ls_goodness_of_fit_ref 1.035
_refine_ls_hydrogen_treatment mixed
_refine_ls_matrix_type full
_refine_ls_number_parameters 225
_refine_ls_number_reflns 2901
_refine_ls_number_restraints 3
_refine_ls_restrained_S_all 1.034
_refine_ls_R_factor_all 0.0438
_refine_ls_R_factor_gt 0.0389
_refine_ls_shift/su_max 0.001
_refine_ls_shift/su_mean 0.000
_refine_ls_structure_factor_coef Fsqd
_refine_ls_weighting_details 'calc w=1/[\s^2^(Fo^2^)+(0.0593P)^2^+0.3956P] where P=(Fo^2^+2Fc^2^)/3'
_refine_ls_weighting_scheme calc
_refine_ls_wR_factor_gt 0.1002
_refine_ls_wR_factor_ref 0.1031
_reflns_number_gt 2597
_reflns_number_total 2901
_reflns_threshold_expression I>2\s(I)
_cod_data_source_file cf2009.cif
_cod_data_source_block I
_cod_original_sg_symbol_H-M ' P -1'
_cod_database_code 2208276
_cod_database_fobs_code 2208276

loop_
_symmetry_equiv_pos_as_xyz
'x, y, z'
'-x, -y, -z'

loop_
_atom_site_type_symbol
_atom_site_label
_atom_site_fract_x
_atom_site_fract_y
_atom_site_fract_z
_atom_site_U_iso_or_equiv
_atom_site_adp_type
_atom_site_calc_flag
_atom_site_refinement_flags
_atom_site_occupancy
Cu Cu1 0.11952(5) 0.25750(3) 0.69299(3) 0.02962(15) Uani d . 1
N N1 0.2400(4) 0.4486(2) 0.7438(2) 0.0291(5) Uani d . 1
N N2 0.1384(3) 0.3075(2) 0.5238(2) 0.0287(5) Uani d . 1
O O1 0.0944(3) 0.2205(2) 0.8598(2) 0.0384(5) Uani d . 1
O O1W 0.4437(4) 0.2295(3) 0.7517(3) 0.0581(7) Uani d D 1
O O2 0.2259(4) 0.0548(2) 0.8624(3) 0.0590(7) Uani d . 1
O O3 -0.0730(3) 0.09078(18) 0.6129(2) 0.0339(5) Uani d . 1
O O4 -0.2717(3) 0.21585(19) 0.6182(2) 0.0410(5) Uani d . 1
C C1 0.1170(5) 0.1119(3) 0.8932(3) 0.0358(7) Uani d . 1
C C2 -0.0062(5) 0.0538(3) 0.9756(3) 0.0350(7) Uani d . 1
H H2B -0.0954 0.0951 0.9932 0.042 Uiso calc R 1
C C3 -0.4098(4) -0.0037(3) 0.5204(3) 0.0356(7) Uani d . 1
H H3A -0.3854 -0.0832 0.5059 0.043 Uiso calc R 1
C C4 -0.2409(4) 0.1102(3) 0.5893(3) 0.0319(6) Uani d . 1
C C5 0.2909(5) 0.5132(3) 0.8608(3) 0.0363(7) Uani d . 1
H H5A 0.2722 0.4668 0.9274 0.044 Uiso calc R 1
C C6 0.3700(5) 0.6453(3) 0.8870(3) 0.0381(7) Uani d . 1
H H6A 0.4042 0.6866 0.9701 0.046 Uiso calc R 1
C C7 0.3986(4) 0.7170(3) 0.7894(3) 0.0343(7) Uani d . 1
C C8 0.3465(4) 0.6489(3) 0.6678(3) 0.0313(6) Uani d . 1
H H8A 0.3640 0.6931 0.5997 0.038 Uiso calc R 1
C C9 0.2690(4) 0.5161(3) 0.6476(3) 0.0269(6) Uani d . 1
C C10 0.2106(4) 0.4348(3) 0.5215(3) 0.0271(6) Uani d . 1
C C11 0.2288(4) 0.4834(3) 0.4102(3) 0.0321(6) Uani d . 1
H H11A 0.2788 0.5720 0.4113 0.039 Uiso calc R 1
C C12 0.1724(4) 0.3999(3) 0.2966(3) 0.0352(7) Uani d . 1
C C13 0.0987(5) 0.2692(3) 0.3008(3) 0.0385(7) Uani d . 1
H H13A 0.0594 0.2103 0.2269 0.046 Uiso calc R 1
C C14 0.0835(4) 0.2261(3) 0.4146(3) 0.0342(7) Uani d . 1
H H14A 0.0336 0.1379 0.4158 0.041 Uiso calc R 1
C C15 0.4810(6) 0.8615(3) 0.8116(4) 0.0524(9) Uani d . 1
H H15A 0.5082 0.8923 0.9003 0.079 Uiso calc R 1
H H15B 0.3874 0.9001 0.7619 0.079 Uiso calc R 1
H H15C 0.6002 0.8848 0.7869 0.079 Uiso calc R 1
C C16 0.1901(5) 0.4510(4) 0.1751(3) 0.0487(9) Uani d . 1
H H16A 0.2442 0.5434 0.1915 0.073 Uiso calc R 1
H H16B 0.0626 0.4294 0.1145 0.073 Uiso calc R 1
H H16C 0.2750 0.4128 0.1414 0.073 Uiso calc R 1
H HW1A 0.525(5) 0.212(4) 0.716(4) 0.068(13) Uiso d D 1
H HW1B 0.411(7) 0.167(3) 0.791(4) 0.092(17) Uiso d D 1

loop_
_atom_site_aniso_label
_atom_site_aniso_U_11
_atom_site_aniso_U_22
_atom_site_aniso_U_33
_atom_site_aniso_U_12
_atom_site_aniso_U_13
_atom_site_aniso_U_23
Cu1 0.0362(2) 0.0242(2) 0.0265(2) 0.00238(15) 0.01045(15) 0.00776(14)
N1 0.0333(13) 0.0273(12) 0.0258(12) 0.0043(10) 0.0102(10) 0.0053(10)
N2 0.0329(13) 0.0258(12) 0.0269(12) 0.0061(10) 0.0096(10) 0.0049(10)
O1 0.0547(14) 0.0305(11) 0.0328(11) 0.0077(10) 0.0193(10) 0.0121(9)
O1W 0.0596(17) 0.0597(16) 0.076(2) 0.0279(14) 0.0394(15) 0.0290(15)
O2 0.0721(18) 0.0612(16) 0.0725(18) 0.0331(15) 0.0489(15) 0.0391(14)
O3 0.0316(11) 0.0251(10) 0.0428(12) 0.0037(8) 0.0106(9) 0.0054(9)
O4 0.0397(12) 0.0266(11) 0.0546(14) 0.0055(9) 0.0134(11) 0.0044(10)
C1 0.0441(18) 0.0337(16) 0.0296(16) 0.0059(14) 0.0142(14) 0.0100(12)
C2 0.0417(17) 0.0327(15) 0.0302(16) 0.0049(13) 0.0135(13) 0.0087(12)
C3 0.0367(15) 0.0267(14) 0.0403(17) 0.0038(13) 0.0104(14) 0.0056(13)
C4 0.0347(16) 0.0265(14) 0.0311(16) 0.0012(12) 0.0091(13) 0.0101(12)
C5 0.0449(18) 0.0409(17) 0.0237(15) 0.0107(14) 0.0115(13) 0.0060(13)
C6 0.0447(18) 0.0373(17) 0.0299(16) 0.0096(14) 0.0101(14) -0.0038(13)
C7 0.0305(16) 0.0305(15) 0.0396(17) 0.0082(13) 0.0068(13) 0.0024(13)
C8 0.0349(16) 0.0285(14) 0.0301(15) 0.0073(12) 0.0093(12) 0.0072(12)
C9 0.0279(14) 0.0275(14) 0.0254(14) 0.0064(11) 0.0084(11) 0.0066(11)
C10 0.0284(14) 0.0279(14) 0.0253(14) 0.0060(11) 0.0095(12) 0.0045(11)
C11 0.0368(16) 0.0298(15) 0.0312(16) 0.0066(12) 0.0135(13) 0.0091(12)
C12 0.0332(16) 0.0472(18) 0.0292(16) 0.0117(14) 0.0141(13) 0.0098(13)
C13 0.0433(18) 0.0414(17) 0.0283(16) 0.0092(14) 0.0102(14) -0.0032(13)
C14 0.0368(16) 0.0288(15) 0.0332(16) 0.0029(13) 0.0103(13) 0.0012(12)
C15 0.065(2) 0.0317(17) 0.051(2) 0.0074(17) 0.0084(18) -0.0025(15)
C16 0.050(2) 0.066(2) 0.0312(18) 0.0108(18) 0.0179(15) 0.0132(16)

loop_
_atom_type_symbol
_atom_type_description
_atom_type_scat_dispersion_real
_atom_type_scat_dispersion_imag
_atom_type_scat_source
C C 0.0033 0.0016 'International Tables Vol C Tables 4.2.6.8 and 6.1.1.4'
H H 0.0000 0.0000 'International Tables Vol C Tables 4.2.6.8 and 6.1.1.4'
N N 0.0061 0.0033 'International Tables Vol C Tables 4.2.6.8 and 6.1.1.4'
O O 0.0106 0.0060 'International Tables Vol C Tables 4.2.6.8 and 6.1.1.4'
Cu Cu 0.3201 1.2651 'International Tables Vol C Tables 4.2.6.8 and 6.1.1.4'

loop_
_geom_angle_atom_site_label_1
_geom_angle_atom_site_label_2
_geom_angle_atom_site_label_3
_geom_angle_site_symmetry_1
_geom_angle
_geom_angle_publ_flag
O1 Cu1 O3 . 90.74(9) yes
O1 Cu1 O4 . 87.34(8) yes
O1 Cu1 N2 . 175.59(9) yes
O3 Cu1 N2 . 91.48(9) yes
O1 Cu1 N1 . 95.77(9) yes
O3 Cu1 N1 . 160.67(9) yes
N2 Cu1 N1 . 80.93(9) yes
O1 Cu1 O1W . 89.45(10) yes
O3 Cu1 O1W . 109.60(10) yes
N2 Cu1 O1W . 93.40(10) yes
N1 Cu1 O1W . 88.70(10) yes
O1W Cu1 O4 . 163.87(9) yes
O3 Cu1 O4 . 54.68(8) yes
O4 Cu1 N1 . 107.37(10) yes
O4 Cu1 N2 . 90.84(8) yes
C5 N1 C9 . 118.4(2) ?
C5 N1 Cu1 . 126.5(2) ?
C9 N1 Cu1 . 115.04(18) ?
C10 N2 C14 . 118.7(2) ?
C10 N2 Cu1 . 115.50(18) ?
C14 N2 Cu1 . 125.8(2) ?
C1 O1 Cu1 . 117.47(19) ?
Cu1 O1W HW1A . 138(3) ?
Cu1 O1W HW1B . 93(3) ?
HW1A O1W HW1B . 106(2) ?
C4 O3 Cu1 . 106.78(18) ?
O2 C1 O1 . 125.9(3) ?
O2 C1 C2 . 119.5(3) ?
O1 C1 C2 . 114.6(3) ?
C2 C2 C1 2_557 122.7(4) ?
C2 C2 H2B 2_557 118.6 ?
C1 C2 H2B . 118.6 ?
C3 C3 C4 2_456 122.9(4) ?
C3 C3 H3A 2_456 118.6 ?
C4 C3 H3A . 118.6 ?
O4 C4 O3 . 124.6(3) ?
O4 C4 C3 . 119.8(3) ?
O3 C4 C3 . 115.6(3) ?
N1 C5 C6 . 122.7(3) ?
N1 C5 H5A . 118.6 ?
C6 C5 H5A . 118.6 ?
C5 C6 C7 . 119.9(3) ?
C5 C6 H6A . 120.1 ?
C7 C6 H6A . 120.1 ?
C6 C7 C8 . 117.0(3) ?
C6 C7 C15 . 122.4(3) ?
C8 C7 C15 . 120.7(3) ?
C9 C8 C7 . 120.5(3) ?
C9 C8 H8A . 119.8 ?
C7 C8 H8A . 119.8 ?
N1 C9 C8 . 121.5(3) ?
N1 C9 C10 . 114.2(2) ?
C8 C9 C10 . 124.3(2) ?
N2 C10 C11 . 121.7(3) ?
N2 C10 C9 . 114.3(2) ?
C11 C10 C9 . 124.0(2) ?
C10 C11 C12 . 120.1(3) ?
C10 C11 H11A . 119.9 ?
C12 C11 H11A . 119.9 ?
C13 C12 C11 . 117.4(3) ?
C13 C12 C16 . 121.8(3) ?
C11 C12 C16 . 120.8(3) ?
C14 C13 C12 . 120.0(3) ?
C14 C13 H13A . 120.0 ?
C12 C13 H13A . 120.0 ?
N2 C14 C13 . 122.1(3) ?
N2 C14 H14A . 118.9 ?
C13 C14 H14A . 118.9 ?
C7 C15 H15A . 109.5 ?
C7 C15 H15B . 109.5 ?
H15A C15 H15B . 109.5 ?
C7 C15 H15C . 109.5 ?
H15A C15 H15C . 109.5 ?
H15B C15 H15C . 109.5 ?
C12 C16 H16A . 109.5 ?
C12 C16 H16B . 109.5 ?
H16A C16 H16B . 109.5 ?
C12 C16 H16C . 109.5 ?
H16A C16 H16C . 109.5 ?
H16B C16 H16C . 109.5 ?

loop_
_geom_bond_atom_site_label_1
_geom_bond_atom_site_label_2
_geom_bond_site_symmetry_2
_geom_bond_distance
_geom_bond_publ_flag
Cu1 O1 . 1.941(2) yes
Cu1 O3 . 1.967(2) yes
Cu1 N2 . 1.993(2) yes
Cu1 N1 . 2.002(2) yes
Cu1 O1W . 2.400(3) yes
Cu1 O4 . 2.684(3) yes
N1 C5 . 1.334(4) ?
N1 C9 . 1.348(3) ?
N2 C10 . 1.343(4) ?
N2 C14 . 1.344(4) ?
O1 C1 . 1.284(4) ?
O1W HW1A . 0.842(10) ?
O1W HW1B . 0.845(10) ?
O2 C1 . 1.221(4) ?
O3 C4 . 1.265(4) ?
O4 C4 . 1.253(4) ?
C1 C2 . 1.494(4) ?
C2 C2 2_557 1.321(6) ?
C2 H2B . 0.930 ?
C3 C3 2_456 1.309(6) ?
C3 C4 . 1.498(4) ?
C3 H3A . 0.930 ?
C5 C6 . 1.375(4) ?
C5 H5A . 0.930 ?
C6 C7 . 1.387(4) ?
C6 H6A . 0.930 ?
C7 C8 . 1.391(4) ?
C7 C15 . 1.499(4) ?
C8 C9 . 1.379(4) ?
C8 H8A . 0.930 ?
C9 C10 . 1.488(4) ?
C10 C11 . 1.382(4) ?
C11 C12 . 1.392(4) ?
C11 H11A . 0.930 ?
C12 C13 . 1.383(4) ?
C12 C16 . 1.497(4) ?
C13 C14 . 1.379(4) ?
C13 H13A . 0.930 ?
C14 H14A . 0.930 ?
C15 H15A . 0.960 ?
C15 H15B . 0.960 ?
C15 H15C . 0.960 ?
C16 H16A . 0.960 ?
C16 H16B . 0.960 ?
C16 H16C . 0.960 ?

loop_
_geom_hbond_atom_site_label_D
_geom_hbond_atom_site_label_H
_geom_hbond_atom_site_label_A
_geom_hbond_site_symmetry_A
_geom_hbond_distance_DH
_geom_hbond_distance_HA
_geom_hbond_distance_DA
_geom_hbond_angle_DHA
O1W HW1A O4 1655 0.84(4) 2.04(4) 2.869(4) 166(4)
O1W HW1B O2 1555 0.84(4) 1.94(4) 2.708(4) 152(5)

loop_
_geom_torsion_atom_site_label_1
_geom_torsion_atom_site_label_2
_geom_torsion_atom_site_label_3
_geom_torsion_atom_site_label_4
_geom_torsion_site_symmetry_1
_geom_torsion_site_symmetry_4
_geom_torsion
O1 Cu1 N1 C5 . . 4.2(3)
O3 Cu1 N1 C5 . . 113.3(3)
N2 Cu1 N1 C5 . . -178.7(3)
O1W Cu1 N1 C5 . . -85.1(3)
O1 Cu1 N1 C9 . . -175.2(2)
O3 Cu1 N1 C9 . . -66.1(3)
N2 Cu1 N1 C9 . . 1.9(2)
O1W Cu1 N1 C9 . . 95.5(2)
O3 Cu1 N2 C10 . . 160.3(2)
N1 Cu1 N2 C10 . . -1.9(2)
O1W Cu1 N2 C10 . . -90.0(2)
O3 Cu1 N2 C14 . . -18.8(2)
N1 Cu1 N2 C14 . . 179.1(3)
O1W Cu1 N2 C14 . . 90.9(2)
O3 Cu1 O1 C1 . . 52.5(2)
N1 Cu1 O1 C1 . . -145.7(2)
O1W Cu1 O1 C1 . . -57.0(2)
O1 Cu1 O3 C4 . . 87.50(19)
N2 Cu1 O3 C4 . . -88.69(19)
N1 Cu1 O3 C4 . . -22.4(4)
O1W Cu1 O3 C4 . . 177.18(18)
Cu1 O1 C1 O2 . . 32.4(5)
Cu1 O1 C1 C2 . . -146.7(2)
O2 C1 C2 C2 . 2_557 4.6(6)
O1 C1 C2 C2 . 2_557 -176.2(4)
Cu1 O3 C4 O4 . . -2.7(3)
Cu1 O3 C4 C3 . . 176.5(2)
C3 C3 C4 O4 2_456 . 5.2(6)
C3 C3 C4 O3 2_456 . -174.0(4)
C9 N1 C5 C6 . . 0.6(5)
Cu1 N1 C5 C6 . . -178.8(2)
N1 C5 C6 C7 . . 0.3(5)
C5 C6 C7 C8 . . -0.8(5)
C5 C6 C7 C15 . . 179.0(3)
C6 C7 C8 C9 . . 0.4(4)
C15 C7 C8 C9 . . -179.4(3)
C5 N1 C9 C8 . . -1.0(4)
Cu1 N1 C9 C8 . . 178.5(2)
C5 N1 C9 C10 . . 179.0(2)
Cu1 N1 C9 C10 . . -1.6(3)
C7 C8 C9 N1 . . 0.5(4)
C7 C8 C9 C10 . . -179.5(3)
C14 N2 C10 C11 . . 0.2(4)
Cu1 N2 C10 C11 . . -178.9(2)
C14 N2 C10 C9 . . -179.3(2)
Cu1 N2 C10 C9 . . 1.6(3)
N1 C9 C10 N2 . . 0.0(4)
C8 C9 C10 N2 . . 180.0(3)
N1 C9 C10 C11 . . -179.5(3)
C8 C9 C10 C11 . . 0.5(5)
N2 C10 C11 C12 . . -0.2(4)
C9 C10 C11 C12 . . 179.2(3)
C10 C11 C12 C13 . . 0.1(4)
C10 C11 C12 C16 . . 179.7(3)
C11 C12 C13 C14 . . 0.0(5)
C16 C12 C13 C14 . . -179.5(3)
C10 N2 C14 C13 . . -0.1(4)
Cu1 N2 C14 C13 . . 178.9(2)
C12 C13 C14 N2 . . 0.0(5)
